data_4109536
loop_
_publ_author_name
'T\"ulay A. Ate\,sin'
'Ting Li'
'S\'ebastien Lachaize'
'William W. Brennessel'
'Juventino J. Garc\'ia'
'William D. Jones'

_publ_contact_author_address 'Department of Chemistry, University of Rochester, Rochester, New York 14627'
_publ_contact_author_email jones@chem.rochester.edu
_publ_contact_author_name 'William D. Jones'
_publ_section_title
;
 Experimental and Theoretical Examination of C-CN and C-H Bond Activations
 of Acetonitrile Using Zerovalent Nickel
;
_journal_name_full 'Journal of the American Chemical Society'
_journal_page_first 7562
_journal_page_last 7569
_journal_paper_doi 10.1021/ja0707153
_journal_volume 129
_journal_year 2007
_chemical_formula_moiety 'C16 H34 Cl N Ni P2'
_chemical_formula_sum 'C16 H34 Cl N Ni P2'
_chemical_formula_weight 396.54
_chemical_name_common jontl01
_chemical_name_systematic Ni(dippe)(CH2CN)Cl
_space_group_IT_number 61
_symmetry_cell_setting orthorhombic
_symmetry_space_group_name_Hall '-P 2ac 2ab'
_symmetry_space_group_name_H-M 'P b c a'
_atom_sites_solution_hydrogens geom
_atom_sites_solution_primary direct
_atom_sites_solution_secondary difmap
_audit_creation_method SHELXL-97
_cell_angle_alpha 90.00
_cell_angle_beta 90.00
_cell_angle_gamma 90.00
_cell_formula_units_Z 16
_cell_length_a 18.545(4)
_cell_length_b 16.868(3)
_cell_length_c 25.240(5)
_cell_measurement_reflns_used 3912
_cell_measurement_temperature 100.0(1)
_cell_measurement_theta_max 32.82
_cell_measurement_theta_min 2.30
_cell_volume 7896(3)
_computing_cell_refinement 'SAINT, Bruker'
_computing_data_collection 'APEX2, Bruker'
_computing_data_reduction 'SAINT, Bruker'
_computing_molecular_graphics 'SHELXTL, Bruker'
_computing_publication_material 'Bruker SHELXTL'
_computing_structure_refinement 'SHELXL-97 (Sheldrick, 1997)'
_computing_structure_solution 'SIR97, CNR-IC'
_diffrn_ambient_temperature 100.0(1)
_diffrn_measured_fraction_theta_full 0.998
_diffrn_measured_fraction_theta_max 0.998
_diffrn_measurement_device_type 'Bruker SMART APEX II CCD Platform'
_diffrn_measurement_method 'area detector, \w scans per \f'
_diffrn_radiation_monochromator graphite
_diffrn_radiation_source 'fine-focus sealed tube'
_diffrn_radiation_type MoK\a
_diffrn_radiation_wavelength 0.71073
_diffrn_reflns_av_R_equivalents 0.0659
_diffrn_reflns_av_sigmaI/netI 0.0371
_diffrn_reflns_limit_h_max 27
_diffrn_reflns_limit_h_min -27
_diffrn_reflns_limit_k_max 25
_diffrn_reflns_limit_k_min -25
_diffrn_reflns_limit_l_max 37
_diffrn_reflns_limit_l_min -38
_diffrn_reflns_number 135864
_diffrn_reflns_theta_full 32.57
_diffrn_reflns_theta_max 32.57
_diffrn_reflns_theta_min 1.61
_exptl_absorpt_coefficient_mu 1.275
_exptl_absorpt_correction_T_max 0.9274
_exptl_absorpt_correction_T_min 0.5681
_exptl_absorpt_correction_type multi-scan
_exptl_absorpt_process_details 'SADABS, R. Blessing, 1995'
_exptl_crystal_colour yellow-orange
_exptl_crystal_density_diffrn 1.334
_exptl_crystal_description needle
_exptl_crystal_F_000 3392
_exptl_crystal_size_max 0.50
_exptl_crystal_size_mid 0.14
_exptl_crystal_size_min 0.06
_refine_diff_density_max 1.323
_refine_diff_density_min -0.553
_refine_diff_density_rms 0.081
_refine_ls_extinction_method none
_refine_ls_goodness_of_fit_ref 1.012
_refine_ls_hydrogen_treatment constr
_refine_ls_matrix_type full
_refine_ls_number_parameters 395
_refine_ls_number_reflns 14339
_refine_ls_number_restraints 0
_refine_ls_restrained_S_all 1.012
_refine_ls_R_factor_all 0.0570
_refine_ls_R_factor_gt 0.0332
_refine_ls_shift/su_max 0.004
_refine_ls_shift/su_mean 0.000
_refine_ls_structure_factor_coef Fsqd
_refine_ls_weighting_details 'calc w=1/[\s^2^(Fo^2^)+(0.0338P)^2^+4.4701P] where P=(Fo^2^+2Fc^2^)/3'
_refine_ls_weighting_scheme calc
_refine_ls_wR_factor_gt 0.0731
_refine_ls_wR_factor_ref 0.0831
_reflns_number_gt 10717
_reflns_number_total 14339
_reflns_threshold_expression >2sigma(I)
_cod_data_source_file ja0707153si20070202_122302_1.cif
_cod_data_source_block jontl01
_cod_database_code 4109536

loop_
_symmetry_equiv_pos_as_xyz
'x, y, z'
'-x+1/2, -y, z+1/2'
'-x, y+1/2, -z+1/2'
'x+1/2, -y+1/2, -z'
'-x, -y, -z'
'x-1/2, y, -z-1/2'
'x, -y-1/2, z-1/2'
'-x-1/2, y-1/2, z'

loop_
_atom_site_label
_atom_site_type_symbol
_atom_site_fract_x
_atom_site_fract_y
_atom_site_fract_z
_atom_site_U_iso_or_equiv
_atom_site_adp_type
_atom_site_occupancy
_atom_site_symmetry_multiplicity
_atom_site_calc_flag
_atom_site_refinement_flags
Ni1 Ni 0.829315(10) 0.004157(11) 0.866409(7) 0.01385(4) Uani 1 1 d .
Cl1 Cl 0.77598(2) 0.00774(2) 0.944959(15) 0.02229(8) Uani 1 1 d .
P1 P 0.72611(2) 0.03303(2) 0.827910(15) 0.01391(7) Uani 1 1 d .
P2 P 0.87933(2) 0.00978(2) 0.790354(15) 0.01509(7) Uani 1 1 d .
C1 C 0.92261(8) -0.02967(9) 0.90037(6) 0.0172(3) Uani 1 1 d .
H1A H 0.9635 -0.0205 0.8759 0.021 Uiso 1 1 calc R
H1B H 0.9312 0.0009 0.9332 0.021 Uiso 1 1 calc R
C2 C 0.91604(8) -0.11313(10) 0.91230(6) 0.0209(3) Uani 1 1 d .
N1 N 0.91100(8) -0.17995(9) 0.92123(6) 0.0297(3) Uani 1 1 d .
C3 C 0.74103(8) 0.05591(9) 0.75742(6) 0.0184(3) Uani 1 1 d .
H3A H 0.6994 0.0371 0.7363 0.022 Uiso 1 1 calc R
H3B H 0.7451 0.1140 0.7527 0.022 Uiso 1 1 calc R
C4 C 0.81037(8) 0.01552(10) 0.73770(6) 0.0199(3) Uani 1 1 d .
H4A H 0.8300 0.0457 0.7073 0.024 Uiso 1 1 calc R
H4B H 0.7988 -0.0387 0.7252 0.024 Uiso 1 1 calc R
C5 C 0.66171(8) -0.05080(9) 0.82717(6) 0.0185(3) Uani 1 1 d .
H5A H 0.6276 -0.0421 0.7971 0.022 Uiso 1 1 calc R
C6 C 0.61700(9) -0.05691(11) 0.87812(7) 0.0249(3) Uani 1 1 d .
H6A H 0.5860 -0.1039 0.8763 0.037 Uiso 1 1 calc R
H6B H 0.5871 -0.0094 0.8819 0.037 Uiso 1 1 calc R
H6C H 0.6494 -0.0614 0.9087 0.037 Uiso 1 1 calc R
C7 C 0.70186(10) -0.12821(10) 0.81688(9) 0.0332(4) Uani 1 1 d .
H7A H 0.6675 -0.1724 0.8169 0.050 Uiso 1 1 calc R
H7B H 0.7379 -0.1365 0.8447 0.050 Uiso 1 1 calc R
H7C H 0.7260 -0.1255 0.7824 0.050 Uiso 1 1 calc R
C8 C 0.67412(8) 0.11749(9) 0.85421(6) 0.0185(3) Uani 1 1 d .
H8A H 0.6565 0.1021 0.8902 0.022 Uiso 1 1 calc R
C9 C 0.60765(9) 0.13698(10) 0.82049(7) 0.0246(3) Uani 1 1 d .
H9A H 0.5798 0.1792 0.8377 0.037 Uiso 1 1 calc R
H9B H 0.5775 0.0895 0.8170 0.037 Uiso 1 1 calc R
H9C H 0.6231 0.1547 0.7853 0.037 Uiso 1 1 calc R
C10 C 0.72174(9) 0.19060(10) 0.86089(7) 0.0251(3) Uani 1 1 d .
H10A H 0.6942 0.2327 0.8783 0.038 Uiso 1 1 calc R
H10B H 0.7378 0.2090 0.8260 0.038 Uiso 1 1 calc R
H10C H 0.7638 0.1770 0.8826 0.038 Uiso 1 1 calc R
C11 C 0.93720(8) -0.07412(9) 0.77066(6) 0.0194(3) Uani 1 1 d .
H11A H 0.9789 -0.0753 0.7957 0.023 Uiso 1 1 calc R
C12 C 0.89762(9) -0.15360(10) 0.77634(7) 0.0239(3) Uani 1 1 d .
H12A H 0.9315 -0.1972 0.7701 0.036 Uiso 1 1 calc R
H12B H 0.8584 -0.1563 0.7504 0.036 Uiso 1 1 calc R
H12C H 0.8777 -0.1581 0.8122 0.036 Uiso 1 1 calc R
C13 C 0.96818(9) -0.06519(11) 0.71488(7) 0.0273(4) Uani 1 1 d .
H13A H 0.9984 -0.1112 0.7066 0.041 Uiso 1 1 calc R
H13B H 0.9973 -0.0168 0.7130 0.041 Uiso 1 1 calc R
H13C H 0.9286 -0.0619 0.6892 0.041 Uiso 1 1 calc R
C14 C 0.93645(8) 0.09852(9) 0.77917(6) 0.0180(3) Uani 1 1 d .
H14A H 0.9478 0.1006 0.7405 0.022 Uiso 1 1 calc R
C15 C 1.00870(9) 0.09617(10) 0.80903(7) 0.0226(3) Uani 1 1 d .
H15A H 1.0379 0.1422 0.7989 0.034 Uiso 1 1 calc R
H15B H 1.0346 0.0474 0.7999 0.034 Uiso 1 1 calc R
H15C H 0.9997 0.0975 0.8473 0.034 Uiso 1 1 calc R
C16 C 0.89596(9) 0.17497(9) 0.79303(7) 0.0223(3) Uani 1 1 d .
H16A H 0.9273 0.2207 0.7865 0.034 Uiso 1 1 calc R
H16B H 0.8821 0.1739 0.8305 0.034 Uiso 1 1 calc R
H16C H 0.8526 0.1792 0.7710 0.034 Uiso 1 1 calc R
Ni2 Ni 0.813736(10) 0.244829(11) 0.617683(8) 0.01535(4) Uani 1 1 d .
Cl2 Cl 0.74811(2) 0.25233(2) 0.690937(15) 0.02184(8) Uani 1 1 d .
P3 P 0.71732(2) 0.21360(2) 0.571523(15) 0.01602(7) Uani 1 1 d .
P4 P 0.87756(2) 0.21894(2) 0.549401(16) 0.01837(8) Uani 1 1 d .
C17 C 0.90329(8) 0.27765(10) 0.65758(6) 0.0203(3) Uani 1 1 d .
H17A H 0.9128 0.2406 0.6872 0.024 Uiso 1 1 calc R
H17B H 0.9457 0.2779 0.6337 0.024 Uiso 1 1 calc R
C18 C 0.88928(9) 0.35589(11) 0.67731(7) 0.0241(3) Uani 1 1 d .
N2 N 0.87897(9) 0.42004(10) 0.69182(7) 0.0319(3) Uani 1 1 d .
C19 C 0.74446(9) 0.19573(10) 0.50243(6) 0.0225(3) Uani 1 1 d .
H19A H 0.7115 0.1568 0.4858 0.027 Uiso 1 1 calc R
H19B H 0.7419 0.2457 0.4820 0.027 Uiso 1 1 calc R
C20 C 0.82173(9) 0.16373(10) 0.50194(6) 0.0225(3) Uani 1 1 d .
H20A H 0.8423 0.1690 0.4659 0.027 Uiso 1 1 calc R
H20B H 0.8215 0.1068 0.5114 0.027 Uiso 1 1 calc R
C21 C 0.92314(9) 0.30239(10) 0.51423(7) 0.0255(3) Uani 1 1 d .
H21A H 0.9760 0.2959 0.5207 0.031 Uiso 1 1 calc R
C22 C 0.90254(11) 0.38277(10) 0.53686(7) 0.0280(4) Uani 1 1 d .
H22A H 0.9324 0.4240 0.5205 0.042 Uiso 1 1 calc R
H22B H 0.9103 0.3827 0.5753 0.042 Uiso 1 1 calc R
H22C H 0.8516 0.3934 0.5294 0.042 Uiso 1 1 calc R
C23 C 0.91283(10) 0.30138(11) 0.45405(7) 0.0284(4) Uani 1 1 d .
H23A H 0.9390 0.3460 0.4383 0.043 Uiso 1 1 calc R
H23B H 0.8614 0.3060 0.4457 0.043 Uiso 1 1 calc R
H23C H 0.9315 0.2515 0.4397 0.043 Uiso 1 1 calc R
C24 C 0.95433(9) 0.15117(11) 0.56332(7) 0.0266(3) Uani 1 1 d .
H24A H 0.9921 0.1830 0.5820 0.032 Uiso 1 1 calc R
C25 C 0.93153(11) 0.08503(12) 0.60085(8) 0.0335(4) Uani 1 1 d .
H25A H 0.9734 0.0519 0.6093 0.050 Uiso 1 1 calc R
H25B H 0.8944 0.0525 0.5838 0.050 Uiso 1 1 calc R
H25C H 0.9121 0.1081 0.6335 0.050 Uiso 1 1 calc R
C26 C 0.98888(11) 0.11797(12) 0.51287(8) 0.0337(4) Uani 1 1 d .
H26A H 1.0314 0.0865 0.5223 0.051 Uiso 1 1 calc R
H26B H 1.0034 0.1619 0.4898 0.051 Uiso 1 1 calc R
H26C H 0.9540 0.0844 0.4943 0.051 Uiso 1 1 calc R
C27 C 0.64669(9) 0.29037(10) 0.56438(7) 0.0225(3) Uani 1 1 d .
H27A H 0.6182 0.2775 0.5319 0.027 Uiso 1 1 calc R
C28 C 0.59396(10) 0.29370(11) 0.61118(7) 0.0292(4) Uani 1 1 d .
H28A H 0.5592 0.3366 0.6055 0.044 Uiso 1 1 calc R
H28B H 0.6208 0.3035 0.6440 0.044 Uiso 1 1 calc R
H28C H 0.5682 0.2431 0.6140 0.044 Uiso 1 1 calc R
C29 C 0.68201(11) 0.37118(11) 0.55564(10) 0.0383(5) Uani 1 1 d .
H29A H 0.6446 0.4114 0.5504 0.057 Uiso 1 1 calc R
H29B H 0.7131 0.3689 0.5243 0.057 Uiso 1 1 calc R
H29C H 0.7111 0.3851 0.5867 0.057 Uiso 1 1 calc R
C30 C 0.66990(8) 0.12386(9) 0.59448(6) 0.0195(3) Uani 1 1 d .
H30A H 0.6488 0.1365 0.6300 0.023 Uiso 1 1 calc R
C31 C 0.60728(9) 0.09895(10) 0.55844(7) 0.0257(3) Uani 1 1 d .
H31A H 0.5803 0.0557 0.5752 0.039 Uiso 1 1 calc R
H31B H 0.6263 0.0809 0.5243 0.039 Uiso 1 1 calc R
H31C H 0.5751 0.1443 0.5528 0.039 Uiso 1 1 calc R
C32 C 0.72245(9) 0.05497(10) 0.60246(7) 0.0249(3) Uani 1 1 d .
H32A H 0.6975 0.0111 0.6202 0.037 Uiso 1 1 calc R
H32B H 0.7630 0.0726 0.6244 0.037 Uiso 1 1 calc R
H32C H 0.7404 0.0371 0.5680 0.037 Uiso 1 1 calc R

loop_
_atom_site_aniso_label
_atom_site_aniso_U_11
_atom_site_aniso_U_22
_atom_site_aniso_U_33
_atom_site_aniso_U_23
_atom_site_aniso_U_13
_atom_site_aniso_U_12
Ni1 0.01250(8) 0.01483(9) 0.01422(8) 0.00117(7) -0.00156(6) 0.00001(7)
Cl1 0.02225(17) 0.02862(19) 0.01600(16) 0.00187(14) 0.00084(13) 0.00065(15)
P1 0.01221(15) 0.01336(16) 0.01617(16) 0.00143(13) -0.00065(13) 0.00069(13)
P2 0.01225(16) 0.01684(17) 0.01616(16) -0.00054(13) -0.00019(13) -0.00034(13)
C1 0.0111(6) 0.0188(7) 0.0218(7) 0.0039(6) -0.0035(5) 0.0004(5)
C2 0.0155(7) 0.0264(8) 0.0208(7) 0.0006(6) -0.0038(6) 0.0020(6)
N1 0.0272(8) 0.0261(8) 0.0357(8) 0.0020(6) -0.0078(6) 0.0020(6)
C3 0.0162(7) 0.0225(7) 0.0165(7) 0.0026(6) -0.0013(5) 0.0005(6)
C4 0.0161(7) 0.0272(8) 0.0162(7) -0.0004(6) -0.0014(5) 0.0003(6)
C5 0.0141(6) 0.0160(7) 0.0255(7) 0.0007(6) -0.0016(6) -0.0015(5)
C6 0.0223(8) 0.0264(8) 0.0260(8) 0.0070(6) 0.0006(6) -0.0046(6)
C7 0.0235(8) 0.0170(8) 0.0590(13) -0.0057(8) 0.0024(8) -0.0023(6)
C8 0.0162(7) 0.0157(7) 0.0237(7) -0.0005(5) 0.0003(6) 0.0028(5)
C9 0.0170(7) 0.0201(7) 0.0367(9) 0.0028(7) -0.0022(6) 0.0048(6)
C10 0.0230(8) 0.0185(7) 0.0338(9) -0.0049(6) 0.0003(7) 0.0010(6)
C11 0.0135(6) 0.0190(7) 0.0257(8) -0.0047(6) 0.0009(6) -0.0003(5)
C12 0.0234(8) 0.0191(7) 0.0291(8) -0.0021(6) 0.0019(6) -0.0011(6)
C13 0.0230(8) 0.0254(8) 0.0335(9) -0.0059(7) 0.0109(7) -0.0030(6)
C14 0.0181(7) 0.0188(7) 0.0170(7) 0.0009(5) 0.0014(5) -0.0019(5)
C15 0.0175(7) 0.0216(8) 0.0287(8) -0.0002(6) -0.0009(6) -0.0039(6)
C16 0.0205(7) 0.0184(7) 0.0281(8) 0.0002(6) 0.0004(6) -0.0002(6)
Ni2 0.01530(9) 0.01566(9) 0.01508(9) -0.00137(7) -0.00021(7) -0.00035(7)
Cl2 0.02140(17) 0.02712(19) 0.01699(16) -0.00226(14) 0.00204(13) -0.00161(15)
P3 0.01586(17) 0.01628(17) 0.01593(17) -0.00154(13) -0.00024(13) 0.00010(14)
P4 0.01919(18) 0.01674(18) 0.01919(18) -0.00260(14) 0.00348(15) -0.00286(14)
C17 0.0176(7) 0.0240(8) 0.0192(7) -0.0025(6) 0.0002(6) -0.0007(6)
C18 0.0191(7) 0.0314(9) 0.0219(8) -0.0022(6) -0.0024(6) -0.0048(6)
N2 0.0301(8) 0.0301(8) 0.0355(8) -0.0076(7) 0.0003(7) -0.0060(7)
C19 0.0239(8) 0.0282(8) 0.0155(7) -0.0014(6) 0.0003(6) -0.0012(6)
C20 0.0237(8) 0.0236(8) 0.0201(7) -0.0054(6) 0.0035(6) -0.0025(6)
C21 0.0237(8) 0.0247(8) 0.0280(8) 0.0011(7) 0.0007(7) -0.0023(6)
C22 0.0354(9) 0.0192(8) 0.0293(9) 0.0012(6) -0.0010(7) -0.0017(7)
C23 0.0322(9) 0.0294(9) 0.0238(8) 0.0029(7) 0.0045(7) -0.0036(7)
C24 0.0182(7) 0.0283(9) 0.0332(9) -0.0031(7) 0.0033(7) 0.0022(6)
C25 0.0285(9) 0.0334(10) 0.0386(10) 0.0055(8) 0.0024(8) 0.0101(8)
C26 0.0289(9) 0.0310(10) 0.0412(11) -0.0032(8) 0.0137(8) 0.0046(7)
C27 0.0194(7) 0.0211(7) 0.0271(8) -0.0011(6) -0.0046(6) 0.0017(6)
C28 0.0253(8) 0.0318(9) 0.0305(9) -0.0080(7) -0.0019(7) 0.0097(7)
C29 0.0307(10) 0.0205(9) 0.0637(14) 0.0072(9) -0.0055(9) 0.0033(7)
C30 0.0201(7) 0.0191(7) 0.0193(7) -0.0020(5) 0.0024(6) -0.0022(6)
C31 0.0215(8) 0.0245(8) 0.0312(9) -0.0059(7) -0.0005(7) -0.0049(6)
C32 0.0268(8) 0.0197(8) 0.0281(8) 0.0045(6) 0.0007(7) -0.0009(6)

loop_
_atom_type_symbol
_atom_type_description
_atom_type_scat_dispersion_real
_atom_type_scat_dispersion_imag
_atom_type_scat_source
C C 0.0033 0.0016 'International Tables Vol C Tables 4.2.6.8 and 6.1.1.4'
H H 0.0000 0.0000 'International Tables Vol C Tables 4.2.6.8 and 6.1.1.4'
N N 0.0061 0.0033 'International Tables Vol C Tables 4.2.6.8 and 6.1.1.4'
P P 0.1023 0.0942 'International Tables Vol C Tables 4.2.6.8 and 6.1.1.4'
Cl Cl 0.1484 0.1585 'International Tables Vol C Tables 4.2.6.8 and 6.1.1.4'
Ni Ni 0.3393 1.1124 'International Tables Vol C Tables 4.2.6.8 and 6.1.1.4'

loop_
_geom_angle_atom_site_label_1
_geom_angle_atom_site_label_2
_geom_angle_atom_site_label_3
_geom_angle
C1 Ni1 P2 91.26(5)
C1 Ni1 P1 176.28(5)
P2 Ni1 P1 88.34(2)
C1 Ni1 Cl1 90.60(5)
P2 Ni1 Cl1 175.827(18)
P1 Ni1 Cl1 90.04(2)
C3 P1 C8 105.33(7)
C3 P1 C5 104.32(7)
C8 P1 C5 104.86(7)
C3 P1 Ni1 110.02(5)
C8 P1 Ni1 117.82(5)
C5 P1 Ni1 113.36(5)
C11 P2 C4 104.43(7)
C11 P2 C14 104.24(7)
C4 P2 C14 104.10(7)
C11 P2 Ni1 117.47(5)
C4 P2 Ni1 110.40(5)
C14 P2 Ni1 114.89(5)
C2 C1 Ni1 107.00(10)
C2 C1 H1A 110.3
Ni1 C1 H1A 110.3
C2 C1 H1B 110.3
Ni1 C1 H1B 110.3
H1A C1 H1B 108.6
N1 C2 C1 179.2(2)
C4 C3 P1 110.20(10)
C4 C3 H3A 109.6
P1 C3 H3A 109.6
C4 C3 H3B 109.6
P1 C3 H3B 109.6
H3A C3 H3B 108.1
C3 C4 P2 111.67(10)
C3 C4 H4A 109.3
P2 C4 H4A 109.3
C3 C4 H4B 109.3
P2 C4 H4B 109.3
H4A C4 H4B 107.9
C7 C5 C6 110.44(14)
C7 C5 P1 109.92(11)
C6 C5 P1 113.06(11)
C7 C5 H5A 107.7
C6 C5 H5A 107.7
P1 C5 H5A 107.7
C5 C6 H6A 109.5
C5 C6 H6B 109.5
H6A C6 H6B 109.5
C5 C6 H6C 109.5
H6A C6 H6C 109.5
H6B C6 H6C 109.5
C5 C7 H7A 109.5
C5 C7 H7B 109.5
H7A C7 H7B 109.5
C5 C7 H7C 109.5
H7A C7 H7C 109.5
H7B C7 H7C 109.5
C10 C8 C9 110.68(13)
C10 C8 P1 111.20(11)
C9 C8 P1 112.71(11)
C10 C8 H8A 107.3
C9 C8 H8A 107.3
P1 C8 H8A 107.3
C8 C9 H9A 109.5
C8 C9 H9B 109.5
H9A C9 H9B 109.5
C8 C9 H9C 109.5
H9A C9 H9C 109.5
H9B C9 H9C 109.5
C8 C10 H10A 109.5
C8 C10 H10B 109.5
H10A C10 H10B 109.5
C8 C10 H10C 109.5
H10A C10 H10C 109.5
H10B C10 H10C 109.5
C13 C11 C12 110.60(13)
C13 C11 P2 113.04(12)
C12 C11 P2 111.52(11)
C13 C11 H11A 107.1
C12 C11 H11A 107.1
P2 C11 H11A 107.1
C11 C12 H12A 109.5
C11 C12 H12B 109.5
H12A C12 H12B 109.5
C11 C12 H12C 109.5
H12A C12 H12C 109.5
H12B C12 H12C 109.5
C11 C13 H13A 109.5
C11 C13 H13B 109.5
H13A C13 H13B 109.5
C11 C13 H13C 109.5
H13A C13 H13C 109.5
H13B C13 H13C 109.5
C16 C14 C15 109.67(13)
C16 C14 P2 111.37(11)
C15 C14 P2 113.71(11)
C16 C14 H14A 107.3
C15 C14 H14A 107.3
P2 C14 H14A 107.3
C14 C15 H15A 109.5
C14 C15 H15B 109.5
H15A C15 H15B 109.5
C14 C15 H15C 109.5
H15A C15 H15C 109.5
H15B C15 H15C 109.5
C14 C16 H16A 109.5
C14 C16 H16B 109.5
H16A C16 H16B 109.5
C14 C16 H16C 109.5
H16A C16 H16C 109.5
H16B C16 H16C 109.5
C17 Ni2 P4 90.15(5)
C17 Ni2 P3 177.28(5)
P4 Ni2 P3 88.52(2)
C17 Ni2 Cl2 91.14(5)
P4 Ni2 Cl2 171.398(18)
P3 Ni2 Cl2 90.53(2)
C19 P3 C30 107.09(8)
C19 P3 C27 102.47(8)
C30 P3 C27 105.51(8)
C19 P3 Ni2 108.61(6)
C30 P3 Ni2 114.71(5)
C27 P3 Ni2 117.36(6)
C20 P4 C24 104.07(8)
C20 P4 C21 109.11(8)
C24 P4 C21 101.93(8)
C20 P4 Ni2 108.51(6)
C24 P4 Ni2 113.43(6)
C21 P4 Ni2 118.72(6)
C18 C17 Ni2 106.04(11)
C18 C17 H17A 110.5
Ni2 C17 H17A 110.5
C18 C17 H17B 110.5
Ni2 C17 H17B 110.5
H17A C17 H17B 108.7
N2 C18 C17 177.8(2)
C20 C19 P3 108.75(11)
C20 C19 H19A 109.9
P3 C19 H19A 109.9
C20 C19 H19B 109.9
P3 C19 H19B 109.9
H19A C19 H19B 108.3
C19 C20 P4 110.08(11)
C19 C20 H20A 109.6
P4 C20 H20A 109.6
C19 C20 H20B 109.6
P4 C20 H20B 109.6
H20A C20 H20B 108.2
C22 C21 C23 110.57(15)
C22 C21 P4 112.35(12)
C23 C21 P4 114.01(12)
C22 C21 H21A 106.5
C23 C21 H21A 106.5
P4 C21 H21A 106.5
C21 C22 H22A 109.5
C21 C22 H22B 109.5
H22A C22 H22B 109.5
C21 C22 H22C 109.5
H22A C22 H22C 109.5
H22B C22 H22C 109.5
C21 C23 H23A 109.5
C21 C23 H23B 109.5
H23A C23 H23B 109.5
C21 C23 H23C 109.5
H23A C23 H23C 109.5
H23B C23 H23C 109.5
C25 C24 C26 111.42(16)
C25 C24 P4 110.80(12)
C26 C24 P4 112.83(13)
C25 C24 H24A 107.2
C26 C24 H24A 107.2
P4 C24 H24A 107.2
C24 C25 H25A 109.5
C24 C25 H25B 109.5
H25A C25 H25B 109.5
C24 C25 H25C 109.5
H25A C25 H25C 109.5
H25B C25 H25C 109.5
C24 C26 H26A 109.5
C24 C26 H26B 109.5
H26A C26 H26B 109.5
C24 C26 H26C 109.5
H26A C26 H26C 109.5
H26B C26 H26C 109.5
C29 C27 C28 110.58(15)
C29 C27 P3 109.56(12)
C28 C27 P3 113.69(12)
C29 C27 H27A 107.6
C28 C27 H27A 107.6
P3 C27 H27A 107.6
C27 C28 H28A 109.5
C27 C28 H28B 109.5
H28A C28 H28B 109.5
C27 C28 H28C 109.5
H28A C28 H28C 109.5
H28B C28 H28C 109.5
C27 C29 H29A 109.5
C27 C29 H29B 109.5
H29A C29 H29B 109.5
C27 C29 H29C 109.5
H29A C29 H29C 109.5
H29B C29 H29C 109.5
C32 C30 C31 110.63(13)
C32 C30 P3 111.17(11)
C31 C30 P3 113.55(12)
C32 C30 H30A 107.0
C31 C30 H30A 107.0
P3 C30 H30A 107.0
C30 C31 H31A 109.5
C30 C31 H31B 109.5
H31A C31 H31B 109.5
C30 C31 H31C 109.5
H31A C31 H31C 109.5
H31B C31 H31C 109.5
C30 C32 H32A 109.5
C30 C32 H32B 109.5
H32A C32 H32B 109.5
C30 C32 H32C 109.5
H32A C32 H32C 109.5
H32B C32 H32C 109.5

loop_
_geom_bond_atom_site_label_1
_geom_bond_atom_site_label_2
_geom_bond_distance
Ni1 C1 2.0135(14)
Ni1 P2 2.1341(5)
Ni1 P1 2.2010(5)
Ni1 Cl1 2.2165(5)
P1 C3 1.8414(15)
P1 C8 1.8440(16)
P1 C5 1.8512(15)
P2 C11 1.8443(16)
P2 C4 1.8470(16)
P2 C14 1.8555(16)
C1 C2 1.445(2)
C1 H1A 0.9900
C1 H1B 0.9900
C2 N1 1.153(2)
C3 C4 1.538(2)
C3 H3A 0.9900
C3 H3B 0.9900
C4 H4A 0.9900
C4 H4B 0.9900
C5 C7 1.525(2)
C5 C6 1.533(2)
C5 H5A 1.0000
C6 H6A 0.9800
C6 H6B 0.9800
C6 H6C 0.9800
C7 H7A 0.9800
C7 H7B 0.9800
C7 H7C 0.9800
C8 C10 1.526(2)
C8 C9 1.534(2)
C8 H8A 1.0000
C9 H9A 0.9800
C9 H9B 0.9800
C9 H9C 0.9800
C10 H10A 0.9800
C10 H10B 0.9800
C10 H10C 0.9800
C11 C13 1.528(2)
C11 C12 1.535(2)
C11 H11A 1.0000
C12 H12A 0.9800
C12 H12B 0.9800
C12 H12C 0.9800
C13 H13A 0.9800
C13 H13B 0.9800
C13 H13C 0.9800
C14 C16 1.533(2)
C14 C15 1.538(2)
C14 H14A 1.0000
C15 H15A 0.9800
C15 H15B 0.9800
C15 H15C 0.9800
C16 H16A 0.9800
C16 H16B 0.9800
C16 H16C 0.9800
Ni2 C17 2.0197(16)
Ni2 P4 2.1358(5)
Ni2 P3 2.1982(5)
Ni2 Cl2 2.2171(5)
P3 C19 1.8398(16)
P3 C30 1.8441(16)
P3 C27 1.8508(17)
P4 C20 1.8370(17)
P4 C24 1.8593(18)
P4 C21 1.8665(18)
C17 C18 1.434(2)
C17 H17A 0.9900
C17 H17B 0.9900
C18 N2 1.158(2)
C19 C20 1.531(2)
C19 H19A 0.9900
C19 H19B 0.9900
C20 H20A 0.9900
C20 H20B 0.9900
C21 C22 1.520(2)
C21 C23 1.531(2)
C21 H21A 1.0000
C22 H22A 0.9800
C22 H22B 0.9800
C22 H22C 0.9800
C23 H23A 0.9800
C23 H23B 0.9800
C23 H23C 0.9800
C24 C25 1.523(3)
C24 C26 1.531(2)
C24 H24A 1.0000
C25 H25A 0.9800
C25 H25B 0.9800
C25 H25C 0.9800
C26 H26A 0.9800
C26 H26B 0.9800
C26 H26C 0.9800
C27 C29 1.528(2)
C27 C28 1.534(2)
C27 H27A 1.0000
C28 H28A 0.9800
C28 H28B 0.9800
C28 H28C 0.9800
C29 H29A 0.9800
C29 H29B 0.9800
C29 H29C 0.9800
C30 C32 1.530(2)
C30 C31 1.534(2)
C30 H30A 1.0000
C31 H31A 0.9800
C31 H31B 0.9800
C31 H31C 0.9800
C32 H32A 0.9800
C32 H32B 0.9800
C32 H32C 0.9800

loop_
_geom_torsion_atom_site_label_1
_geom_torsion_atom_site_label_2
_geom_torsion_atom_site_label_3
_geom_torsion_atom_site_label_4
_geom_torsion
C1 Ni1 P1 C3 -90.1(7)
P2 Ni1 P1 C3 -6.17(6)
Cl1 Ni1 P1 C3 169.98(6)
C1 Ni1 P1 C8 149.3(7)
P2 Ni1 P1 C8 -126.86(6)
Cl1 Ni1 P1 C8 49.29(6)
C1 Ni1 P1 C5 26.3(7)
P2 Ni1 P1 C5 110.20(6)
Cl1 Ni1 P1 C5 -73.65(6)
C1 Ni1 P2 C11 46.30(7)
P1 Ni1 P2 C11 -130.00(6)
Cl1 Ni1 P2 C11 162.7(2)
C1 Ni1 P2 C4 165.84(7)
P1 Ni1 P2 C4 -10.46(6)
Cl1 Ni1 P2 C4 -77.7(2)
C1 Ni1 P2 C14 -76.84(7)
P1 Ni1 P2 C14 106.86(6)
Cl1 Ni1 P2 C14 39.6(3)
P2 Ni1 C1 C2 -105.84(11)
P1 Ni1 C1 C2 -22.1(8)
Cl1 Ni1 C1 C2 77.90(11)
Ni1 C1 C2 N1 82(14)
C8 P1 C3 C4 152.75(11)
C5 P1 C3 C4 -97.10(12)
Ni1 P1 C3 C4 24.81(12)
P1 C3 C4 P2 -33.20(14)
C11 P2 C4 C3 155.90(11)
C14 P2 C4 C3 -95.04(12)
Ni1 P2 C4 C3 28.76(12)
C3 P1 C5 C7 80.99(14)
C8 P1 C5 C7 -168.52(13)
Ni1 P1 C5 C7 -38.69(14)
C3 P1 C5 C6 -155.09(11)
C8 P1 C5 C6 -44.61(13)
Ni1 P1 C5 C6 85.23(11)
C3 P1 C8 C10 -74.17(13)
C5 P1 C8 C10 176.07(12)
Ni1 P1 C8 C10 48.93(13)
C3 P1 C8 C9 50.78(13)
C5 P1 C8 C9 -58.98(13)
Ni1 P1 C8 C9 173.88(9)
C4 P2 C11 C13 55.46(13)
C14 P2 C11 C13 -53.49(13)
Ni1 P2 C11 C13 178.10(9)
C4 P2 C11 C12 -69.91(13)
C14 P2 C11 C12 -178.86(11)
Ni1 P2 C11 C12 52.74(13)
C11 P2 C14 C16 179.27(11)
C4 P2 C14 C16 70.07(12)
Ni1 P2 C14 C16 -50.77(12)
C11 P2 C14 C15 -56.22(13)
C4 P2 C14 C15 -165.41(11)
Ni1 P2 C14 C15 73.74(12)
C17 Ni2 P3 C19 54.4(10)
P4 Ni2 P3 C19 -6.34(6)
Cl2 Ni2 P3 C19 -177.79(6)
C17 Ni2 P3 C30 174.1(10)
P4 Ni2 P3 C30 113.41(6)
Cl2 Ni2 P3 C30 -58.04(6)
C17 Ni2 P3 C27 -61.1(10)
P4 Ni2 P3 C27 -121.86(6)
Cl2 Ni2 P3 C27 66.69(6)
C17 Ni2 P4 C20 167.79(8)
P3 Ni2 P4 C20 -14.58(6)
Cl2 Ni2 P4 C20 69.11(14)
C17 Ni2 P4 C24 52.67(8)
P3 Ni2 P4 C24 -129.70(7)
Cl2 Ni2 P4 C24 -46.02(14)
C17 Ni2 P4 C21 -66.96(8)
P3 Ni2 P4 C21 110.67(7)
Cl2 Ni2 P4 C21 -165.64(12)
P4 Ni2 C17 C18 126.22(11)
P3 Ni2 C17 C18 65.5(10)
Cl2 Ni2 C17 C18 -62.28(11)
Ni2 C17 C18 N2 -93(5)
C30 P3 C19 C20 -94.12(12)
C27 P3 C19 C20 155.11(12)
Ni2 P3 C19 C20 30.29(13)
P3 C19 C20 P4 -42.34(14)
C24 P4 C20 C19 158.60(12)
C21 P4 C20 C19 -93.19(13)
Ni2 P4 C20 C19 37.52(13)
C20 P4 C21 C22 119.56(13)
C24 P4 C21 C22 -130.80(13)
Ni2 P4 C21 C22 -5.40(15)
C20 P4 C21 C23 -7.24(15)
C24 P4 C21 C23 102.41(14)
Ni2 P4 C21 C23 -132.20(12)
C20 P4 C24 C25 -76.70(15)
C21 P4 C24 C25 169.85(13)
Ni2 P4 C24 C25 41.04(15)
C20 P4 C24 C26 49.03(15)
C21 P4 C24 C26 -64.43(15)
Ni2 P4 C24 C26 166.76(11)
C19 P3 C27 C29 -78.71(15)
C30 P3 C27 C29 169.35(13)
Ni2 P3 C27 C29 40.14(15)
C19 P3 C27 C28 157.01(12)
C30 P3 C27 C28 45.07(14)
Ni2 P3 C27 C28 -84.14(13)
C19 P3 C30 C32 71.69(13)
C27 P3 C30 C32 -179.66(11)
Ni2 P3 C30 C32 -48.91(12)
C19 P3 C30 C31 -53.82(13)
C27 P3 C30 C31 54.83(13)
Ni2 P3 C30 C31 -174.42(10)
